data_1573779
loop_
_publ_author_name
'Xu, Xiang'
'Ma, Hao-Ran'
'Cui, Jian-Fang'
'Peng, Xiao-Shui'
'Wong, Henry N. C.'

_publ_section_title
;
 Regioselective Late-stage Functionalization of Tetraphenylenes: Rapid
 Construction of Double Helical Architectures and Potential Hole Transport
 Materials
;
_journal_name_full 'Chemical Science'
_journal_paper_doi 10.1039/D4SC07803A
_journal_year 2025
_chemical_formula_moiety 'C64 H60 O2'
_chemical_formula_sum 'C64 H60 O2'
_chemical_formula_weight 861.12
_space_group_crystal_system monoclinic
_space_group_IT_number 15
_space_group_name_Hall '-C 2yc'
_space_group_name_H-M_alt 'C 1 2/c 1'
_atom_sites_solution_hydrogens geom
_atom_sites_solution_primary dual
_audit_creation_date 2021-03-09
_audit_creation_method
;
Olex2 1.2
(compiled 2018.05.29 svn.r3508 for OlexSys, GUI svn.r5506)
;
_audit_update_record
;
2024-09-03 deposited with the CCDC.	2025-01-24 downloaded from the CCDC.
;
_cell_angle_alpha 90
_cell_angle_beta 97.354(3)
_cell_angle_gamma 90
_cell_formula_units_Z 4
_cell_length_a 15.8746(12)
_cell_length_b 19.1113(14)
_cell_length_c 17.1888(14)
_cell_measurement_reflns_used 7967
_cell_measurement_temperature 297
_cell_measurement_theta_max 23.637
_cell_measurement_theta_min 2.443
_cell_volume 5171.9(7)
_computing_cell_refinement 'SAINT V8.38A (?, 2016)'
_computing_data_reduction 'SAINT V8.38A (?, 2016)'
_computing_molecular_graphics 'Olex2 (Dolomanov et al., 2009)'
_computing_publication_material 'Olex2 (Dolomanov et al., 2009)'
_computing_structure_refinement 'ShelXL (Sheldrick, 2015)'
_computing_structure_solution 'ShelXT (Sheldrick, 2015)'
_diffrn_ambient_temperature 297
_diffrn_detector_area_resol_mean 8
_diffrn_measured_fraction_theta_full 0.999
_diffrn_measured_fraction_theta_max 0.999
_diffrn_measurement_device_type 'Bruker SMART APEX CCD area detector'
_diffrn_measurement_method '\w and \f scans'
_diffrn_radiation_monochromator graphite
_diffrn_radiation_type MoK\a
_diffrn_radiation_wavelength 0.71073
_diffrn_reflns_av_R_equivalents 0.0617
_diffrn_reflns_av_unetI/netI 0.0473
_diffrn_reflns_Laue_measured_fraction_full 0.999
_diffrn_reflns_Laue_measured_fraction_max 0.999
_diffrn_reflns_limit_h_max 19
_diffrn_reflns_limit_h_min -19
_diffrn_reflns_limit_k_max 22
_diffrn_reflns_limit_k_min -22
_diffrn_reflns_limit_l_max 20
_diffrn_reflns_limit_l_min -20
_diffrn_reflns_number 31660
_diffrn_reflns_point_group_measured_fraction_full 0.999
_diffrn_reflns_point_group_measured_fraction_max 0.999
_diffrn_reflns_theta_full 25.242
_diffrn_reflns_theta_max 25.250
_diffrn_reflns_theta_min 2.780
_diffrn_source 'sealed tube'
_exptl_absorpt_coefficient_mu 0.065
_exptl_absorpt_correction_T_max 0.7456
_exptl_absorpt_correction_T_min 0.6920
_exptl_absorpt_correction_type multi-scan
_exptl_crystal_colour 'clear light colourless'
_exptl_crystal_colour_lustre clear
_exptl_crystal_colour_modifier light
_exptl_crystal_colour_primary colourless
_exptl_crystal_density_diffrn 1.106
_exptl_crystal_description block
_exptl_crystal_F_000 1840
_exptl_crystal_size_max 0.4
_exptl_crystal_size_mid 0.3
_exptl_crystal_size_min 0.2
_refine_diff_density_max 0.446
_refine_diff_density_min -0.289
_refine_diff_density_rms 0.038
_refine_ls_extinction_coef 0.0035(4)
_refine_ls_extinction_expression Fc^*^=kFc[1+0.001xFc^2^\l^3^/sin(2\q)]^-1/4^
_refine_ls_extinction_method 'SHELXL-2018/3 (Sheldrick 2018)'
_refine_ls_goodness_of_fit_ref 1.020
_refine_ls_hydrogen_treatment constr
_refine_ls_matrix_type full
_refine_ls_number_parameters 306
_refine_ls_number_reflns 4678
_refine_ls_number_restraints 0
_refine_ls_restrained_S_all 1.020
_refine_ls_R_factor_all 0.1208
_refine_ls_R_factor_gt 0.0668
_refine_ls_shift/su_max 0.000
_refine_ls_shift/su_mean 0.000
_refine_ls_structure_factor_coef Fsqd
_refine_ls_weighting_details 'w=1/[\s^2^(Fo^2^)+(0.0594P)^2^+7.7987P] where P=(Fo^2^+2Fc^2^)/3'
_refine_ls_weighting_scheme calc
_refine_ls_wR_factor_gt 0.1452
_refine_ls_wR_factor_ref 0.1765
_reflns_Friedel_coverage 0.000
_reflns_number_gt 2848
_reflns_number_total 4678
_reflns_threshold_expression 'I > 2\s(I)'
_cod_data_source_file d4sc07803a2.cif
_cod_data_source_block sam1-1
_cod_database_code 1573779
_shelx_shelxl_version_number 2018/3
_shelx_space_group_comment
;
The symmetry employed for this shelxl refinement is uniquely defined
by the following loop, which should always be used as a source of
symmetry information in preference to the above space-group names.
They are only intended as comments.
;
_shelx_estimated_absorpt_t_max 0.987
_shelx_estimated_absorpt_t_min 0.975
_olex2_refinement_description
;
1. Fixed Uiso
 At 1.2 times of:
  All C(H) groups
 At 1.5 times of:
  All C(H,H,H) groups
2.a Aromatic/amide H refined with riding coordinates:
 C2(H2), C3(H3), C4(H4), C5(H5), C8(H8), C10(H10), C14(H14), C16(H16),
 C20(H20), C21(H21), C22(H22), C23(H23)
2.b Idealised Me refined as rotating group:
 C26(H26A,H26B,H26C), C27(H27A,H27B,H27C), C28(H28A,H28B,H28C), C30(H30A,H30B,
 H30C), C31(H31A,H31B,H31C), C32(H32A,H32B,H32C)
;
_olex2_submission_special_instructions 'No special instructions were received'

loop_
_space_group_symop_operation_xyz
'x, y, z'
'-x, y, -z+1/2'
'x+1/2, y+1/2, z'
'-x+1/2, y+1/2, -z+1/2'
'-x, -y, -z'
'x, -y, z-1/2'
'-x+1/2, -y+1/2, -z'
'x+1/2, -y+1/2, z-1/2'

loop_
_atom_site_label
_atom_site_type_symbol
_atom_site_fract_x
_atom_site_fract_y
_atom_site_fract_z
_atom_site_U_iso_or_equiv
_atom_site_adp_type
_atom_site_occupancy
_atom_site_site_symmetry_order
_atom_site_calc_flag
_atom_site_refinement_flags_posn
_atom_site_refinement_flags_adp
_atom_site_refinement_flags_occupancy
_atom_site_disorder_assembly
_atom_site_disorder_group
O1 O 0.500000 0.03820(15) 0.250000 0.0844(11) Uani 1 2 d S T P . .
O2 O 0.500000 0.5718(2) 0.250000 0.170(3) Uani 1 2 d S T P . .
C1 C 0.5673(2) 0.06994(15) 0.22117(17) 0.0566(8) Uani 1 1 d . . . . .
C2 C 0.5979(3) 0.03424(17) 0.1608(2) 0.0778(11) Uani 1 1 d . . . . .
H2 H 0.568687 -0.004713 0.138968 0.093 Uiso 1 1 calc R . . . .
C3 C 0.6700(3) 0.0553(2) 0.1329(2) 0.0887(13) Uani 1 1 d . . . . .
H3 H 0.689719 0.030832 0.092061 0.106 Uiso 1 1 calc R . . . .
C4 C 0.7138(3) 0.1122(2) 0.1644(2) 0.0846(11) Uani 1 1 d . . . . .
H4 H 0.763666 0.126356 0.146010 0.102 Uiso 1 1 calc R . . . .
C5 C 0.6826(2) 0.14852(17) 0.22423(18) 0.0628(9) Uani 1 1 d . . . . .
H5 H 0.712050 0.187679 0.245186 0.075 Uiso 1 1 calc R . . . .
C6 C 0.60925(18) 0.12869(13) 0.25403(15) 0.0449(7) Uani 1 1 d . . . . .
C7 C 0.57830(16) 0.17365(12) 0.31552(14) 0.0395(6) Uani 1 1 d . . . . .
C8 C 0.60915(16) 0.16600(13) 0.39437(14) 0.0430(7) Uani 1 1 d . . . . .
H8 H 0.647620 0.130278 0.409326 0.052 Uiso 1 1 calc R . . . .
C9 C 0.58447(16) 0.20988(13) 0.45144(14) 0.0399(6) Uani 1 1 d . . . . .
C10 C 0.53043(16) 0.26461(13) 0.42578(14) 0.0414(6) Uani 1 1 d . . . . .
H10 H 0.514842 0.296091 0.462642 0.050 Uiso 1 1 calc R . . . .
C11 C 0.49866(15) 0.27437(12) 0.34743(14) 0.0358(6) Uani 1 1 d . . . . .
C12 C 0.52044(15) 0.22714(12) 0.29162(13) 0.0349(6) Uani 1 1 d . . . . .
C13 C 0.43966(16) 0.33272(12) 0.32278(14) 0.0366(6) Uani 1 1 d . . . . .
C14 C 0.36373(16) 0.33840(13) 0.35467(14) 0.0424(6) Uani 1 1 d . . . . .
H14 H 0.352088 0.306067 0.392296 0.051 Uiso 1 1 calc R . . . .
C15 C 0.30470(17) 0.39054(14) 0.33239(15) 0.0446(7) Uani 1 1 d . . . . .
C16 C 0.32507(18) 0.43798(15) 0.27673(16) 0.0510(7) Uani 1 1 d . . . . .
H16 H 0.286757 0.473528 0.260620 0.061 Uiso 1 1 calc R . . . .
C17 C 0.40049(17) 0.43438(13) 0.24420(15) 0.0442(7) Uani 1 1 d . . . . .
C18 C 0.45878(15) 0.38122(12) 0.26694(14) 0.0358(6) Uani 1 1 d . . . . .
C19 C 0.41553(18) 0.48058(15) 0.17735(19) 0.0572(8) Uani 1 1 d . . . . .
C20 C 0.3800(2) 0.4601(2) 0.1038(2) 0.0795(11) Uani 1 1 d . . . . .
H20 H 0.347930 0.419241 0.098718 0.095 Uiso 1 1 calc R . . . .
C21 C 0.3901(3) 0.4978(4) 0.0371(3) 0.135(2) Uani 1 1 d . . . . .
H21 H 0.367223 0.481808 -0.012162 0.162 Uiso 1 1 calc R . . . .
C22 C 0.4343(5) 0.5589(5) 0.0451(5) 0.185(4) Uani 1 1 d . . . . .
H22 H 0.438144 0.586710 0.001279 0.222 Uiso 1 1 calc R . . . .
C23 C 0.4718(4) 0.5789(3) 0.1142(5) 0.161(3) Uani 1 1 d . . . . .
H23 H 0.504762 0.619309 0.117788 0.193 Uiso 1 1 calc R . . . .
C24 C 0.4633(2) 0.5410(2) 0.1826(3) 0.0966(14) Uani 1 1 d . . . . .
C25 C 0.61066(18) 0.19753(15) 0.53931(15) 0.0507(7) Uani 1 1 d . . . . .
C26 C 0.6783(3) 0.1420(3) 0.5555(2) 0.1170(18) Uani 1 1 d . . . . .
H26A H 0.657377 0.098489 0.532818 0.175 Uiso 1 1 calc GR . . . .
H26B H 0.692552 0.136444 0.611133 0.175 Uiso 1 1 calc GR . . . .
H26C H 0.727954 0.155869 0.532855 0.175 Uiso 1 1 calc GR . . . .
C27 C 0.6478(3) 0.2640(2) 0.5790(2) 0.1177(17) Uani 1 1 d . . . . .
H27A H 0.698536 0.276702 0.557347 0.177 Uiso 1 1 calc GR . . . .
H27B H 0.661221 0.255958 0.634287 0.177 Uiso 1 1 calc GR . . . .
H27C H 0.607103 0.301234 0.570211 0.177 Uiso 1 1 calc GR . . . .
C28 C 0.5341(3) 0.1775(3) 0.5758(2) 0.143(2) Uani 1 1 d . . . . .
H28A H 0.492446 0.214091 0.567362 0.214 Uiso 1 1 calc GR . . . .
H28B H 0.549588 0.170700 0.631135 0.214 Uiso 1 1 calc GR . . . .
H28C H 0.510840 0.134936 0.552546 0.214 Uiso 1 1 calc GR . . . .
C29 C 0.21803(18) 0.39230(17) 0.36290(16) 0.0580(8) Uani 1 1 d . . . . .
C30 C 0.1520(2) 0.3654(3) 0.2981(2) 0.0982(14) Uani 1 1 d . . . . .
H30A H 0.154957 0.392037 0.251198 0.147 Uiso 1 1 calc GR . . . .
H30B H 0.096463 0.370100 0.313944 0.147 Uiso 1 1 calc GR . . . .
H30C H 0.162915 0.316992 0.288235 0.147 Uiso 1 1 calc GR . . . .
C31 C 0.2176(2) 0.3490(2) 0.4372(2) 0.0895(13) Uani 1 1 d . . . . .
H31A H 0.223273 0.300376 0.425108 0.134 Uiso 1 1 calc GR . . . .
H31B H 0.165062 0.356383 0.458195 0.134 Uiso 1 1 calc GR . . . .
H31C H 0.264129 0.363110 0.475244 0.134 Uiso 1 1 calc GR . . . .
C32 C 0.1941(2) 0.4675(2) 0.3830(2) 0.0933(13) Uani 1 1 d . . . . .
H32A H 0.234935 0.485141 0.424419 0.140 Uiso 1 1 calc GR . . . .
H32B H 0.138730 0.467644 0.399829 0.140 Uiso 1 1 calc GR . . . .
H32C H 0.193788 0.496555 0.337479 0.140 Uiso 1 1 calc GR . . . .

loop_
_atom_site_aniso_label
_atom_site_aniso_U_11
_atom_site_aniso_U_22
_atom_site_aniso_U_33
_atom_site_aniso_U_23
_atom_site_aniso_U_13
_atom_site_aniso_U_12
O1 0.085(2) 0.0363(17) 0.134(3) 0.000 0.023(2) 0.000
O2 0.164(5) 0.043(2) 0.278(8) 0.000 -0.065(5) 0.000
C1 0.071(2) 0.0417(17) 0.0558(19) -0.0025(14) 0.0036(16) 0.0145(16)
C2 0.114(3) 0.052(2) 0.064(2) -0.0177(17) -0.002(2) 0.022(2)
C3 0.124(4) 0.080(3) 0.065(2) -0.011(2) 0.026(2) 0.036(3)
C4 0.093(3) 0.091(3) 0.078(3) 0.003(2) 0.041(2) 0.025(2)
C5 0.061(2) 0.066(2) 0.063(2) -0.0039(16) 0.0172(16) 0.0109(16)
C6 0.0537(17) 0.0398(15) 0.0409(15) -0.0001(12) 0.0044(13) 0.0139(13)
C7 0.0445(15) 0.0342(13) 0.0400(15) 0.0016(11) 0.0063(12) 0.0007(12)
C8 0.0464(16) 0.0391(14) 0.0430(16) 0.0073(12) 0.0048(12) 0.0098(12)
C9 0.0388(14) 0.0431(15) 0.0379(14) 0.0060(12) 0.0054(11) 0.0043(12)
C10 0.0483(16) 0.0433(15) 0.0335(14) 0.0009(11) 0.0089(12) 0.0043(12)
C11 0.0377(14) 0.0333(13) 0.0367(14) 0.0029(11) 0.0062(11) 0.0016(11)
C12 0.0387(14) 0.0319(13) 0.0343(13) 0.0019(10) 0.0051(11) -0.0014(11)
C13 0.0429(15) 0.0351(13) 0.0312(13) -0.0035(11) 0.0026(11) 0.0035(11)
C14 0.0492(16) 0.0467(15) 0.0321(14) 0.0032(12) 0.0079(12) 0.0070(13)
C15 0.0445(16) 0.0512(16) 0.0381(15) 0.0008(13) 0.0058(12) 0.0085(13)
C16 0.0474(17) 0.0495(17) 0.0554(18) 0.0081(14) 0.0040(14) 0.0152(13)
C17 0.0447(16) 0.0408(15) 0.0462(16) 0.0049(12) 0.0029(13) 0.0036(13)
C18 0.0401(14) 0.0308(13) 0.0355(14) -0.0021(11) 0.0009(11) -0.0003(11)
C19 0.0409(17) 0.0541(18) 0.077(2) 0.0280(16) 0.0086(15) 0.0070(14)
C20 0.050(2) 0.120(3) 0.068(2) 0.043(2) 0.0074(17) 0.011(2)
C21 0.095(4) 0.224(7) 0.089(3) 0.085(4) 0.019(3) 0.038(4)
C22 0.115(6) 0.222(8) 0.230(9) 0.176(8) 0.070(5) 0.052(6)
C23 0.088(4) 0.109(4) 0.290(9) 0.129(6) 0.037(5) 0.006(3)
C24 0.070(2) 0.056(2) 0.162(4) 0.048(3) 0.006(3) 0.006(2)
C25 0.0523(17) 0.0658(19) 0.0342(15) 0.0090(14) 0.0057(13) 0.0126(15)
C26 0.132(4) 0.164(4) 0.054(2) 0.033(3) 0.009(2) 0.083(3)
C27 0.167(5) 0.118(4) 0.056(2) -0.004(2) -0.030(3) 0.004(3)
C28 0.077(3) 0.285(7) 0.067(3) 0.082(4) 0.012(2) -0.015(4)
C29 0.0486(17) 0.081(2) 0.0457(17) 0.0039(15) 0.0119(14) 0.0152(16)
C30 0.056(2) 0.165(4) 0.074(2) -0.016(3) 0.0135(19) -0.015(2)
C31 0.067(2) 0.134(3) 0.073(2) 0.028(2) 0.0334(19) 0.025(2)
C32 0.082(3) 0.109(3) 0.093(3) -0.005(2) 0.028(2) 0.041(2)

loop_
_atom_type_symbol
_atom_type_description
_atom_type_scat_dispersion_real
_atom_type_scat_dispersion_imag
_atom_type_scat_source
C C 0.0033 0.0016 'International Tables Vol C Tables 4.2.6.8 and 6.1.1.4'
H H 0.0000 0.0000 'International Tables Vol C Tables 4.2.6.8 and 6.1.1.4'
O O 0.0106 0.0060 'International Tables Vol C Tables 4.2.6.8 and 6.1.1.4'

loop_
_geom_angle_atom_site_label_1
_geom_angle_atom_site_label_2
_geom_angle_atom_site_label_3
_geom_angle
_geom_angle_site_symmetry_1
_geom_angle_site_symmetry_3
_geom_angle_publ_flag
C1 O1 C1 127.6(3) . 2_655 ?
C24 O2 C24 128.8(4) 2_655 . ?
O1 C1 C2 114.6(3) . . ?
O1 C1 C6 124.4(3) . . ?
C2 C1 C6 120.6(3) . . ?
C1 C2 H2 119.6 . . ?
C3 C2 C1 120.8(3) . . ?
C3 C2 H2 119.6 . . ?
C2 C3 H3 119.8 . . ?
C2 C3 C4 120.3(3) . . ?
C4 C3 H3 119.8 . . ?
C3 C4 H4 120.6 . . ?
C3 C4 C5 118.9(4) . . ?
C5 C4 H4 120.6 . . ?
C4 C5 H5 118.8 . . ?
C4 C5 C6 122.4(3) . . ?
C6 C5 H5 118.8 . . ?
C1 C6 C7 124.7(3) . . ?
C5 C6 C1 117.0(3) . . ?
C5 C6 C7 118.2(2) . . ?
C8 C7 C6 121.6(2) . . ?
C8 C7 C12 120.0(2) . . ?
C12 C7 C6 118.4(2) . . ?
C7 C8 H8 119.0 . . ?
C9 C8 C7 122.1(2) . . ?
C9 C8 H8 119.0 . . ?
C8 C9 C10 116.8(2) . . ?
C8 C9 C25 122.6(2) . . ?
C10 C9 C25 120.5(2) . . ?
C9 C10 H10 118.6 . . ?
C9 C10 C11 122.8(2) . . ?
C11 C10 H10 118.6 . . ?
C10 C11 C12 119.3(2) . . ?
C10 C11 C13 121.1(2) . . ?
C12 C11 C13 119.6(2) . . ?
C7 C12 C12 117.99(19) . 2_655 ?
C11 C12 C7 118.8(2) . . ?
C11 C12 C12 123.0(2) . 2_655 ?
C14 C13 C11 119.6(2) . . ?
C14 C13 C18 119.7(2) . . ?
C18 C13 C11 120.7(2) . . ?
C13 C14 H14 118.8 . . ?
C15 C14 C13 122.4(2) . . ?
C15 C14 H14 118.8 . . ?
C14 C15 C29 121.7(2) . . ?
C16 C15 C14 116.8(2) . . ?
C16 C15 C29 121.3(2) . . ?
C15 C16 H16 118.8 . . ?
C15 C16 C17 122.4(2) . . ?
C17 C16 H16 118.8 . . ?
C16 C17 C18 119.9(2) . . ?
C16 C17 C19 120.8(2) . . ?
C18 C17 C19 118.7(2) . . ?
C13 C18 C17 118.8(2) . . ?
C13 C18 C18 123.00(19) . 2_655 ?
C17 C18 C18 118.15(19) . 2_655 ?
C20 C19 C17 116.9(3) . . ?
C20 C19 C24 117.2(3) . . ?
C24 C19 C17 125.9(3) . . ?
C19 C20 H20 118.8 . . ?
C19 C20 C21 122.5(5) . . ?
C21 C20 H20 118.8 . . ?
C20 C21 H21 120.7 . . ?
C22 C21 C20 118.6(6) . . ?
C22 C21 H21 120.7 . . ?
C21 C22 H22 119.7 . . ?
C23 C22 C21 120.6(6) . . ?
C23 C22 H22 119.7 . . ?
C22 C23 H23 119.1 . . ?
C22 C23 C24 121.7(6) . . ?
C24 C23 H23 119.1 . . ?
O2 C24 C19 126.1(4) . . ?
O2 C24 C23 114.4(4) . . ?
C19 C24 C23 119.3(5) . . ?
C26 C25 C9 112.8(2) . . ?
C26 C25 C27 106.1(3) . . ?
C27 C25 C9 110.7(2) . . ?
C28 C25 C9 108.8(2) . . ?
C28 C25 C26 110.0(3) . . ?
C28 C25 C27 108.4(4) . . ?
C25 C26 H26A 109.5 . . ?
C25 C26 H26B 109.5 . . ?
C25 C26 H26C 109.5 . . ?
H26A C26 H26B 109.5 . . ?
H26A C26 H26C 109.5 . . ?
H26B C26 H26C 109.5 . . ?
C25 C27 H27A 109.5 . . ?
C25 C27 H27B 109.5 . . ?
C25 C27 H27C 109.5 . . ?
H27A C27 H27B 109.5 . . ?
H27A C27 H27C 109.5 . . ?
H27B C27 H27C 109.5 . . ?
C25 C28 H28A 109.5 . . ?
C25 C28 H28B 109.5 . . ?
C25 C28 H28C 109.5 . . ?
H28A C28 H28B 109.5 . . ?
H28A C28 H28C 109.5 . . ?
H28B C28 H28C 109.5 . . ?
C15 C29 C32 110.8(3) . . ?
C30 C29 C15 107.9(2) . . ?
C30 C29 C31 110.8(3) . . ?
C30 C29 C32 108.4(3) . . ?
C31 C29 C15 112.1(2) . . ?
C31 C29 C32 106.9(3) . . ?
C29 C30 H30A 109.5 . . ?
C29 C30 H30B 109.5 . . ?
C29 C30 H30C 109.5 . . ?
H30A C30 H30B 109.5 . . ?
H30A C30 H30C 109.5 . . ?
H30B C30 H30C 109.5 . . ?
C29 C31 H31A 109.5 . . ?
C29 C31 H31B 109.5 . . ?
C29 C31 H31C 109.5 . . ?
H31A C31 H31B 109.5 . . ?
H31A C31 H31C 109.5 . . ?
H31B C31 H31C 109.5 . . ?
C29 C32 H32A 109.5 . . ?
C29 C32 H32B 109.5 . . ?
C29 C32 H32C 109.5 . . ?
H32A C32 H32B 109.5 . . ?
H32A C32 H32C 109.5 . . ?
H32B C32 H32C 109.5 . . ?

loop_
_geom_bond_atom_site_label_1
_geom_bond_atom_site_label_2
_geom_bond_distance
_geom_bond_site_symmetry_2
_geom_bond_publ_flag
O1 C1 1.375(3) . ?
O1 C1 1.375(3) 2_655 ?
O2 C24 1.363(5) 2_655 ?
O2 C24 1.363(5) . ?
C1 C2 1.381(4) . ?
C1 C6 1.388(4) . ?
C2 H2 0.9300 . ?
C2 C3 1.358(5) . ?
C3 H3 0.9300 . ?
C3 C4 1.365(5) . ?
C4 H4 0.9300 . ?
C4 C5 1.383(4) . ?
C5 H5 0.9300 . ?
C5 C6 1.384(4) . ?
C6 C7 1.493(3) . ?
C7 C8 1.389(3) . ?
C7 C12 1.400(3) . ?
C8 H8 0.9300 . ?
C8 C9 1.385(3) . ?
C9 C10 1.388(3) . ?
C9 C25 1.533(3) . ?
C10 H10 0.9300 . ?
C10 C11 1.389(3) . ?
C11 C12 1.393(3) . ?
C11 C13 1.483(3) . ?
C12 C12 1.493(5) 2_655 ?
C13 C14 1.391(3) . ?
C13 C18 1.395(3) . ?
C14 H14 0.9300 . ?
C14 C15 1.388(3) . ?
C15 C16 1.386(4) . ?
C15 C29 1.534(4) . ?
C16 H16 0.9300 . ?
C16 C17 1.386(4) . ?
C17 C18 1.396(3) . ?
C17 C19 1.492(4) . ?
C18 C18 1.499(5) 2_655 ?
C19 C20 1.374(4) . ?
C19 C24 1.378(5) . ?
C20 H20 0.9300 . ?
C20 C21 1.381(5) . ?
C21 H21 0.9300 . ?
C21 C22 1.359(10) . ?
C22 H22 0.9300 . ?
C22 C23 1.316(10) . ?
C23 H23 0.9300 . ?
C23 C24 1.402(7) . ?
C25 C26 1.510(4) . ?
C25 C27 1.524(5) . ?
C25 C28 1.487(5) . ?
C26 H26A 0.9600 . ?
C26 H26B 0.9600 . ?
C26 H26C 0.9600 . ?
C27 H27A 0.9600 . ?
C27 H27B 0.9600 . ?
C27 H27C 0.9600 . ?
C28 H28A 0.9600 . ?
C28 H28B 0.9600 . ?
C28 H28C 0.9600 . ?
C29 C30 1.518(4) . ?
C29 C31 1.523(4) . ?
C29 C32 1.536(5) . ?
C30 H30A 0.9600 . ?
C30 H30B 0.9600 . ?
C30 H30C 0.9600 . ?
C31 H31A 0.9600 . ?
C31 H31B 0.9600 . ?
C31 H31C 0.9600 . ?
C32 H32A 0.9600 . ?
C32 H32B 0.9600 . ?
C32 H32C 0.9600 . ?
